data_7006209
loop_
_publ_author_name
'Ledoux, Nele'
'Drozdzak, Renata'
'Allaert, Bart'
'Linden, Anthony'
'Van Der Voort, Pascal'
'Verpoort, Francis'

_publ_section_title
;
 Exploring new synthetic strategies in the development of a chemically
 activated Ru-based olefin metathesis catalyst.
;
_journal_issue 44
_journal_name_full 'Dalton transactions (Cambridge, England : 2003)'
_journal_page_first 5201
_journal_page_last 5210
_journal_paper_doi 10.1039/b709994k
_journal_year 2007
_chemical_formula_moiety 'C54 H69 Cl2 N2 P Ru'
_chemical_formula_sum 'C54 H69 Cl2 N2 P Ru'
_chemical_formula_weight 949.03
_chemical_name_systematic
;
?
;
_space_group_IT_number 14
_symmetry_cell_setting monoclinic
_symmetry_Int_Tables_number 14
_symmetry_space_group_name_Hall '-P 2ybc'
_symmetry_space_group_name_H-M 'P 1 21/c 1'
_atom_sites_solution_hydrogens geom
_atom_sites_solution_primary direct
_atom_sites_solution_secondary difmap
_audit_creation_date 07-04-24
_audit_creation_method SHELXL-97
_cell_angle_alpha 90.00
_cell_angle_beta 112.5359(5)
_cell_angle_gamma 90.00
_cell_formula_units_Z 4
_cell_length_a 21.8319(2)
_cell_length_b 10.1722(1)
_cell_length_c 23.6935(2)
_cell_measurement_reflns_used 88171
_cell_measurement_temperature 160(1)
_cell_measurement_theta_max 30.0
_cell_measurement_theta_min 2.0
_cell_volume 4860.02(8)
_computing_cell_refinement 'DENZO-SMN (Otwinowski & Minor, 1997)'
_computing_data_collection 'COLLECT (Nonius, 2000)'
_computing_data_reduction 'DENZO-SMN and SCALEPACK (Otwinowski & Minor, 1997)'
_computing_molecular_graphics 'ORTEPII (Johnson, 1976)'
_computing_publication_material 'SHELXL97 and PLATON (Spek, 2006)'
_computing_structure_refinement 'SHELXL97 (Sheldrick, 1997)'
_computing_structure_solution 'SIR92 (Altomare et al., 1994)'
_diffrn_ambient_temperature 160(1)
_diffrn_detector '65 mm CCD camera on \k goniostat'
_diffrn_detector_area_resol_mean 9
_diffrn_measured_fraction_theta_full 0.998
_diffrn_measured_fraction_theta_max 0.998
_diffrn_measurement_device_type 'Nonius KappaCCD area-detector diffractometer'
_diffrn_measurement_method '\f and \w scans with \k offsets'
_diffrn_radiation_monochromator 'horizontally mounted graphite crystal'
_diffrn_radiation_source 'Nonius FR590 sealed tube generator'
_diffrn_radiation_type 'Mo K\a'
_diffrn_radiation_wavelength 0.71073
_diffrn_reflns_av_R_equivalents 0.1002
_diffrn_reflns_av_sigmaI/netI 0.0567
_diffrn_reflns_limit_h_max 30
_diffrn_reflns_limit_h_min -29
_diffrn_reflns_limit_k_max 14
_diffrn_reflns_limit_k_min -14
_diffrn_reflns_limit_l_max 32
_diffrn_reflns_limit_l_min -33
_diffrn_reflns_number 128233
_diffrn_reflns_theta_full 30.03
_diffrn_reflns_theta_max 30.03
_diffrn_reflns_theta_min 2.02
_diffrn_standards_decay_% 0
_diffrn_standards_number 0
_exptl_absorpt_coefficient_mu 0.503
_exptl_absorpt_correction_T_max 0.929
_exptl_absorpt_correction_T_min 0.818
_exptl_absorpt_correction_type multi-scan
_exptl_absorpt_process_details '(Blessing, 1995)'
_exptl_crystal_colour red
_exptl_crystal_density_diffrn 1.297
_exptl_crystal_density_method 'not measured'
_exptl_crystal_description prism
_exptl_crystal_F_000 2000
_exptl_crystal_size_max 0.25
_exptl_crystal_size_mid 0.17
_exptl_crystal_size_min 0.15
_refine_diff_density_max 1.235
_refine_diff_density_min -1.088
_refine_diff_density_rms 0.183
_refine_ls_extinction_coef 0.0151(7)
_refine_ls_extinction_expression Fc^*^=kFc[1+0.001xFc^2^\l^3^/sin(2\q)]^-1/4^
_refine_ls_extinction_method SHELXL
_refine_ls_goodness_of_fit_ref 1.071
_refine_ls_hydrogen_treatment constr
_refine_ls_matrix_type full
_refine_ls_number_parameters 548
_refine_ls_number_reflns 14194
_refine_ls_number_restraints 0
_refine_ls_restrained_S_all 1.071
_refine_ls_R_factor_all 0.0874
_refine_ls_R_factor_gt 0.0586
_refine_ls_shift/su_max 0.004
_refine_ls_shift/su_mean 0.000
_refine_ls_structure_factor_coef Fsqd
_refine_ls_weighting_details 'w=1/[\s^2^(Fo^2^)+(0.0958P)^2^+1.8722P] where P=(Fo^2^+2Fc^2^)/3'
_refine_ls_weighting_scheme calc
_refine_ls_wR_factor_gt 0.1413
_refine_ls_wR_factor_ref 0.1590
_reflns_number_gt 10465
_reflns_number_total 14194
_reflns_threshold_expression 'I > 2\s(I)'
_cod_data_source_file b709994k.txt
_cod_data_source_block L0707
_cod_database_code 7006209

loop_
_symmetry_equiv_pos_as_xyz
'x, y, z'
'-x, y+1/2, -z+1/2'
'-x, -y, -z'
'x, -y-1/2, z-1/2'

loop_
_atom_site_label
_atom_site_type_symbol
_atom_site_fract_x
_atom_site_fract_y
_atom_site_fract_z
_atom_site_U_iso_or_equiv
_atom_site_adp_type
_atom_site_occupancy
_atom_site_symmetry_multiplicity
_atom_site_calc_flag
_atom_site_refinement_flags
_atom_site_disorder_assembly
_atom_site_disorder_group
Ru1 Ru 0.797382(10) 0.944102(19) 0.731924(9) 0.01449(8) Uani 1 1 d . . .
Cl1 Cl 0.74550(4) 0.74423(7) 0.73899(3) 0.02703(16) Uani 1 1 d . . .
Cl2 Cl 0.85955(3) 1.14215(7) 0.74104(3) 0.02410(15) Uani 1 1 d . . .
P1 P 0.72466(3) 1.06619(6) 0.76860(3) 0.01642(14) Uani 1 1 d . . .
N1 N 0.92033(12) 0.7739(3) 0.76153(11) 0.0287(6) Uani 1 1 d . . .
N2 N 0.88487(12) 0.8331(3) 0.66649(11) 0.0273(5) Uani 1 1 d . . .
C1 C 0.87209(13) 0.8385(3) 0.71777(12) 0.0189(5) Uani 1 1 d . . .
C2 C 0.97322(19) 0.7254(5) 0.74197(16) 0.0537(12) Uani 1 1 d . . .
H21 H 0.9809 0.6300 0.7497 0.064 Uiso 1 1 calc R . .
H22 H 1.0154 0.7732 0.7630 0.064 Uiso 1 1 calc R . .
C3 C 0.94441(18) 0.7550(4) 0.67409(15) 0.0492(11) Uani 1 1 d . . .
H31 H 0.9760 0.8060 0.6619 0.059 Uiso 1 1 calc R . .
H32 H 0.9326 0.6731 0.6497 0.059 Uiso 1 1 calc R . .
C4 C 0.92678(13) 0.7490(3) 0.82332(12) 0.0220(6) Uani 1 1 d . . .
C5 C 0.96121(14) 0.8393(3) 0.86887(13) 0.0236(6) Uani 1 1 d . . .
C6 C 0.96982(14) 0.8102(3) 0.92845(13) 0.0278(6) Uani 1 1 d . . .
H6 H 0.9923 0.8718 0.9597 0.033 Uiso 1 1 calc R . .
C7 C 0.94703(15) 0.6951(4) 0.94425(15) 0.0337(7) Uani 1 1 d . . .
C8 C 0.91484(16) 0.6067(3) 0.89834(16) 0.0378(8) Uani 1 1 d . . .
H8 H 0.8989 0.5270 0.9086 0.045 Uiso 1 1 calc R . .
C9 C 0.90472(15) 0.6296(3) 0.83745(15) 0.0306(7) Uani 1 1 d . . .
C10 C 0.99068(18) 0.9628(3) 0.85508(16) 0.0383(8) Uani 1 1 d . . .
H101 H 1.0023 1.0230 0.8899 0.057 Uiso 1 1 calc R . .
H102 H 0.9583 1.0051 0.8187 0.057 Uiso 1 1 calc R . .
H103 H 1.0306 0.9409 0.8476 0.057 Uiso 1 1 calc R . .
C11 C 0.9579(2) 0.6676(5) 1.01033(16) 0.0540(11) Uani 1 1 d . . .
H111 H 0.9211 0.7046 1.0192 0.081 Uiso 1 1 calc R . .
H112 H 0.9996 0.7081 1.0372 0.081 Uiso 1 1 calc R . .
H113 H 0.9600 0.5724 1.0173 0.081 Uiso 1 1 calc R . .
C12 C 0.8736(2) 0.5254(4) 0.78958(19) 0.0529(11) Uani 1 1 d . . .
H121 H 0.8413 0.5664 0.7527 0.079 Uiso 1 1 calc R . .
H122 H 0.8510 0.4605 0.8054 0.079 Uiso 1 1 calc R . .
H123 H 0.9081 0.4818 0.7795 0.079 Uiso 1 1 calc R . .
C13 C 0.84124(14) 0.8624(3) 0.60479(12) 0.0227(6) Uani 1 1 d . . .
C14 C 0.79273(15) 0.7710(3) 0.57283(13) 0.0262(6) Uani 1 1 d . . .
C15 C 0.75514(16) 0.7950(3) 0.51153(14) 0.0333(7) Uani 1 1 d . . .
H15 H 0.7212 0.7347 0.4895 0.040 Uiso 1 1 calc R . .
C16 C 0.76570(17) 0.9041(4) 0.48173(14) 0.0325(7) Uani 1 1 d . . .
C17 C 0.81440(16) 0.9917(3) 0.51454(14) 0.0309(7) Uani 1 1 d . . .
H17 H 0.8219 1.0669 0.4942 0.037 Uiso 1 1 calc R . .
C18 C 0.85319(15) 0.9745(3) 0.57655(13) 0.0261(6) Uani 1 1 d . . .
C19 C 0.7803(2) 0.6499(3) 0.60330(17) 0.0409(8) Uani 1 1 d . . .
H191 H 0.7438 0.5995 0.5738 0.061 Uiso 1 1 calc R . .
H192 H 0.7686 0.6757 0.6377 0.061 Uiso 1 1 calc R . .
H193 H 0.8205 0.5957 0.6182 0.061 Uiso 1 1 calc R . .
C20 C 0.7253(2) 0.9258(5) 0.41423(16) 0.0554(12) Uani 1 1 d . . .
H201 H 0.6866 0.8673 0.4009 0.083 Uiso 1 1 calc R . .
H202 H 0.7527 0.9066 0.3908 0.083 Uiso 1 1 calc R . .
H203 H 0.7104 1.0174 0.4074 0.083 Uiso 1 1 calc R . .
C21 C 0.9055(2) 1.0724(4) 0.61014(17) 0.0426(9) Uani 1 1 d . . .
H211 H 0.8977 1.1047 0.6458 0.064 Uiso 1 1 calc R . .
H212 H 0.9038 1.1462 0.5830 0.064 Uiso 1 1 calc R . .
H213 H 0.9492 1.0305 0.6236 0.064 Uiso 1 1 calc R . .
C22 C 0.74311(14) 0.9694(3) 0.65362(12) 0.0190(5) Uani 1 1 d . . .
C23 C 0.70117(14) 0.9850(3) 0.60023(13) 0.0235(6) Uani 1 1 d . . .
C24 C 0.65287(14) 1.0059(3) 0.54522(12) 0.0217(5) Uani 1 1 d . . .
C25 C 0.60888(14) 0.8954(3) 0.51334(13) 0.0243(6) Uani 1 1 d . . .
C26 C 0.60648(16) 0.7820(3) 0.54637(15) 0.0308(7) Uani 1 1 d . . .
H26 H 0.6307 0.7794 0.5893 0.037 Uiso 1 1 calc R . .
C27 C 0.56947(18) 0.6751(3) 0.51732(17) 0.0396(8) Uani 1 1 d . . .
H27 H 0.5689 0.5989 0.5403 0.047 Uiso 1 1 calc R . .
C28 C 0.53326(19) 0.6770(3) 0.45534(18) 0.0459(9) Uani 1 1 d . . .
H28 H 0.5077 0.6026 0.4357 0.055 Uiso 1 1 calc R . .
C29 C 0.53413(17) 0.7872(3) 0.42186(16) 0.0403(8) Uani 1 1 d . . .
H29 H 0.5085 0.7891 0.3792 0.048 Uiso 1 1 calc R . .
C30 C 0.57212(16) 0.8950(3) 0.45009(14) 0.0303(7) Uani 1 1 d . . .
H30 H 0.5733 0.9696 0.4264 0.036 Uiso 1 1 calc R . .
C31 C 0.64650(15) 1.1388(3) 0.51734(12) 0.0244(6) Uani 1 1 d . . .
C32 C 0.58525(16) 1.1937(3) 0.48214(14) 0.0320(7) Uani 1 1 d . . .
H321 H 0.5457 1.1453 0.4746 0.038 Uiso 1 1 calc R . .
C33 C 0.5821(2) 1.3185(3) 0.45813(16) 0.0429(9) Uani 1 1 d . . .
H33 H 0.5401 1.3551 0.4340 0.051 Uiso 1 1 calc R . .
C34 C 0.6389(2) 1.3908(3) 0.46864(17) 0.0418(9) Uani 1 1 d . . .
H34 H 0.6364 1.4756 0.4511 0.050 Uiso 1 1 calc R . .
C35 C 0.6999(2) 1.3379(3) 0.50530(17) 0.0390(8) Uani 1 1 d . . .
H35 H 0.7393 1.3876 0.5139 0.047 Uiso 1 1 calc R . .
C36 C 0.70327(16) 1.2140(3) 0.52912(15) 0.0310(7) Uani 1 1 d . . .
H36 H 0.7452 1.1788 0.5542 0.037 Uiso 1 1 calc R . .
C37 C 0.64700(14) 0.9765(3) 0.75790(13) 0.0224(6) Uani 1 1 d . . .
H37 H 0.6623 0.8843 0.7701 0.027 Uiso 1 1 calc R . .
C38 C 0.60124(15) 0.9637(4) 0.69098(15) 0.0339(7) Uani 1 1 d . . .
H381 H 0.5810 1.0503 0.6755 0.041 Uiso 1 1 calc R . .
H382 H 0.6274 0.9367 0.6669 0.041 Uiso 1 1 calc R . .
C39 C 0.54676(18) 0.8635(5) 0.68235(19) 0.0518(10) Uani 1 1 d . . .
H391 H 0.5163 0.8619 0.6388 0.062 Uiso 1 1 calc R . .
H392 H 0.5668 0.7750 0.6931 0.062 Uiso 1 1 calc R . .
C40 C 0.50806(19) 0.8946(5) 0.7212(2) 0.0542(11) Uani 1 1 d . . .
H401 H 0.4752 0.8240 0.7166 0.065 Uiso 1 1 calc R . .
H402 H 0.4836 0.9780 0.7072 0.065 Uiso 1 1 calc R . .
C41 C 0.5537(2) 0.9069(5) 0.78815(19) 0.0528(11) Uani 1 1 d . . .
H411 H 0.5746 0.8207 0.8034 0.063 Uiso 1 1 calc R . .
H412 H 0.5274 0.9325 0.8124 0.063 Uiso 1 1 calc R . .
C42 C 0.60775(19) 1.0093(4) 0.79684(18) 0.0443(9) Uani 1 1 d . . .
H421 H 0.5872 1.0972 0.7854 0.053 Uiso 1 1 calc R . .
H422 H 0.6380 1.0123 0.8404 0.053 Uiso 1 1 calc R . .
C43 C 0.70625(14) 1.2390(3) 0.74288(12) 0.0192(5) Uani 1 1 d . . .
H43 H 0.7499 1.2856 0.7600 0.023 Uiso 1 1 calc R . .
C44 C 0.68156(16) 1.2585(3) 0.67388(13) 0.0267(6) Uani 1 1 d . . .
H441 H 0.6380 1.2148 0.6540 0.032 Uiso 1 1 calc R . .
H442 H 0.7130 1.2169 0.6584 0.032 Uiso 1 1 calc R . .
C45 C 0.67473(17) 1.4047(3) 0.65713(14) 0.0288(6) Uani 1 1 d . . .
H451 H 0.7192 1.4458 0.6728 0.035 Uiso 1 1 calc R . .
H452 H 0.6560 1.4137 0.6121 0.035 Uiso 1 1 calc R . .
C46 C 0.63051(16) 1.4770(3) 0.68314(14) 0.0283(6) Uani 1 1 d . . .
H461 H 0.5846 1.4434 0.6639 0.034 Uiso 1 1 calc R . .
H462 H 0.6300 1.5720 0.6738 0.034 Uiso 1 1 calc R . .
C47 C 0.65598(17) 1.4575(3) 0.75234(14) 0.0282(6) Uani 1 1 d . . .
H471 H 0.7001 1.4991 0.7717 0.034 Uiso 1 1 calc R . .
H472 H 0.6255 1.5012 0.7684 0.034 Uiso 1 1 calc R . .
C48 C 0.66128(16) 1.3121(3) 0.76914(14) 0.0263(6) Uani 1 1 d . . .
H481 H 0.6165 1.2722 0.7530 0.032 Uiso 1 1 calc R . .
H482 H 0.6796 1.3029 0.8142 0.032 Uiso 1 1 calc R . .
C49 C 0.76531(14) 1.0790(3) 0.85286(12) 0.0203(5) Uani 1 1 d . . .
H49 H 0.7305 1.1041 0.8686 0.024 Uiso 1 1 calc R . .
C50 C 0.82087(16) 1.1811(3) 0.87638(13) 0.0282(6) Uani 1 1 d . . .
H501 H 0.8035 1.2688 0.8599 0.034 Uiso 1 1 calc R . .
H502 H 0.8568 1.1581 0.8624 0.034 Uiso 1 1 calc R . .
C51 C 0.84823(16) 1.1845(3) 0.94658(13) 0.0313(7) Uani 1 1 d . . .
H511 H 0.8853 1.2482 0.9616 0.038 Uiso 1 1 calc R . .
H512 H 0.8130 1.2151 0.9601 0.038 Uiso 1 1 calc R . .
C52 C 0.87250(18) 1.0512(3) 0.97423(15) 0.0387(8) Uani 1 1 d . . .
H521 H 0.8859 1.0563 1.0191 0.046 Uiso 1 1 calc R . .
H522 H 0.9121 1.0265 0.9659 0.046 Uiso 1 1 calc R . .
C53 C 0.81975(19) 0.9453(3) 0.94885(15) 0.0356(8) Uani 1 1 d . . .
H531 H 0.7833 0.9617 0.9631 0.043 Uiso 1 1 calc R . .
H532 H 0.8393 0.8584 0.9646 0.043 Uiso 1 1 calc R . .
C54 C 0.79189(16) 0.9433(3) 0.87920(13) 0.0253(6) Uani 1 1 d . . .
H541 H 0.7556 0.8779 0.8641 0.030 Uiso 1 1 calc R . .
H542 H 0.8272 0.9164 0.8650 0.030 Uiso 1 1 calc R . .

loop_
_atom_site_aniso_label
_atom_site_aniso_U_11
_atom_site_aniso_U_22
_atom_site_aniso_U_33
_atom_site_aniso_U_23
_atom_site_aniso_U_13
_atom_site_aniso_U_12
Ru1 0.01347(12) 0.01559(12) 0.01455(12) -0.00041(7) 0.00552(8) 0.00041(7)
Cl1 0.0277(4) 0.0177(3) 0.0394(4) -0.0001(3) 0.0170(3) -0.0024(3)
Cl2 0.0230(3) 0.0223(3) 0.0306(4) -0.0033(3) 0.0143(3) -0.0058(3)
P1 0.0157(3) 0.0166(3) 0.0185(3) -0.0012(2) 0.0082(3) -0.0008(2)
N1 0.0269(13) 0.0408(15) 0.0195(12) 0.0084(10) 0.0100(10) 0.0188(11)
N2 0.0257(13) 0.0379(14) 0.0196(11) 0.0028(10) 0.0101(10) 0.0149(11)
C1 0.0155(12) 0.0229(13) 0.0172(12) -0.0011(10) 0.0051(10) 0.0043(10)
C2 0.044(2) 0.091(3) 0.0305(18) 0.0157(19) 0.0191(17) 0.046(2)
C3 0.041(2) 0.082(3) 0.0283(17) 0.0110(18) 0.0176(16) 0.040(2)
C4 0.0187(13) 0.0270(14) 0.0192(13) 0.0058(11) 0.0060(11) 0.0075(11)
C5 0.0177(13) 0.0271(14) 0.0253(14) 0.0068(11) 0.0073(11) 0.0019(11)
C6 0.0208(14) 0.0390(17) 0.0208(14) 0.0001(12) 0.0050(11) 0.0035(12)
C7 0.0220(15) 0.051(2) 0.0293(16) 0.0194(14) 0.0110(13) 0.0054(14)
C8 0.0274(16) 0.0352(18) 0.047(2) 0.0222(16) 0.0106(15) 0.0007(14)
C9 0.0209(14) 0.0268(15) 0.0358(17) 0.0051(13) 0.0017(13) 0.0051(12)
C10 0.0322(18) 0.0373(18) 0.0376(18) 0.0133(14) 0.0049(15) -0.0079(14)
C11 0.042(2) 0.092(3) 0.0315(19) 0.023(2) 0.0183(17) 0.002(2)
C12 0.050(2) 0.0244(17) 0.060(3) -0.0024(17) -0.006(2) 0.0025(16)
C13 0.0241(14) 0.0280(14) 0.0180(13) -0.0010(11) 0.0104(11) 0.0089(11)
C14 0.0309(16) 0.0258(14) 0.0262(14) -0.0037(11) 0.0158(13) 0.0066(12)
C15 0.0306(16) 0.0402(18) 0.0286(16) -0.0109(14) 0.0106(13) 0.0013(14)
C16 0.0341(17) 0.0442(18) 0.0195(14) 0.0001(13) 0.0105(13) 0.0126(15)
C17 0.0368(18) 0.0343(17) 0.0281(15) 0.0081(13) 0.0196(14) 0.0090(14)
C18 0.0278(15) 0.0307(15) 0.0249(14) -0.0016(12) 0.0158(12) 0.0051(12)
C19 0.061(2) 0.0239(16) 0.043(2) -0.0024(14) 0.0250(18) -0.0016(16)
C20 0.055(3) 0.083(3) 0.0206(17) 0.0049(17) 0.0057(17) 0.018(2)
C21 0.046(2) 0.049(2) 0.040(2) -0.0099(16) 0.0243(17) -0.0127(17)
C22 0.0200(13) 0.0158(12) 0.0237(13) -0.0034(10) 0.0112(11) 0.0005(10)
C23 0.0237(14) 0.0239(14) 0.0231(14) -0.0052(11) 0.0091(11) 0.0026(11)
C24 0.0208(13) 0.0244(14) 0.0179(12) -0.0014(11) 0.0053(11) 0.0047(11)
C25 0.0215(14) 0.0237(14) 0.0229(14) -0.0021(11) 0.0033(11) 0.0060(11)
C26 0.0322(17) 0.0269(15) 0.0292(16) 0.0018(12) 0.0074(13) 0.0028(13)
C27 0.0404(19) 0.0252(16) 0.047(2) 0.0023(14) 0.0103(16) -0.0019(14)
C28 0.042(2) 0.0291(18) 0.052(2) -0.0107(16) 0.0028(17) -0.0030(15)
C29 0.0369(19) 0.0348(18) 0.0325(18) -0.0090(14) -0.0051(15) 0.0055(15)
C30 0.0340(17) 0.0256(15) 0.0232(15) -0.0017(12) 0.0019(13) 0.0059(13)
C31 0.0290(15) 0.0239(14) 0.0190(13) -0.0043(11) 0.0079(12) 0.0007(12)
C32 0.0306(16) 0.0268(15) 0.0304(16) -0.0008(12) 0.0024(13) 0.0025(13)
C33 0.051(2) 0.0306(17) 0.0370(19) 0.0070(14) 0.0063(17) 0.0132(16)
C34 0.067(3) 0.0254(17) 0.0404(19) 0.0034(14) 0.0282(19) 0.0054(17)
C35 0.051(2) 0.0291(17) 0.051(2) -0.0041(15) 0.0348(18) -0.0049(15)
C36 0.0316(17) 0.0321(16) 0.0345(17) -0.0046(13) 0.0185(14) 0.0002(13)
C37 0.0199(13) 0.0242(13) 0.0265(14) -0.0013(11) 0.0125(12) -0.0041(11)
C38 0.0171(14) 0.053(2) 0.0285(16) -0.0012(14) 0.0057(12) -0.0070(14)
C39 0.0281(18) 0.073(3) 0.052(2) -0.016(2) 0.0135(17) -0.0248(19)
C40 0.0288(19) 0.064(3) 0.074(3) -0.003(2) 0.024(2) -0.0157(19)
C41 0.049(2) 0.067(3) 0.060(3) -0.006(2) 0.040(2) -0.022(2)
C42 0.043(2) 0.050(2) 0.055(2) -0.0155(18) 0.0350(19) -0.0163(18)
C43 0.0206(13) 0.0171(12) 0.0207(13) 0.0004(10) 0.0086(11) -0.0016(10)
C44 0.0363(17) 0.0224(14) 0.0219(14) 0.0022(11) 0.0118(12) 0.0061(12)
C45 0.0398(18) 0.0221(14) 0.0250(15) 0.0040(12) 0.0131(13) 0.0042(13)
C46 0.0295(16) 0.0197(13) 0.0317(16) 0.0018(12) 0.0073(13) 0.0035(12)
C47 0.0339(17) 0.0221(14) 0.0330(16) -0.0023(12) 0.0178(14) 0.0055(12)
C48 0.0309(15) 0.0230(14) 0.0314(15) -0.0012(12) 0.0192(13) 0.0043(12)
C49 0.0227(14) 0.0217(13) 0.0193(13) -0.0010(10) 0.0112(11) -0.0003(10)
C50 0.0307(16) 0.0311(16) 0.0223(14) -0.0051(12) 0.0096(12) -0.0084(13)
C51 0.0336(17) 0.0376(17) 0.0242(15) -0.0112(13) 0.0126(13) -0.0093(14)
C52 0.0354(19) 0.049(2) 0.0237(16) -0.0050(14) 0.0029(14) 0.0026(15)
C53 0.044(2) 0.0343(18) 0.0241(15) 0.0055(13) 0.0088(14) 0.0038(15)
C54 0.0272(15) 0.0227(14) 0.0230(14) 0.0020(11) 0.0062(12) 0.0021(11)

loop_
_atom_type_symbol
_atom_type_description
_atom_type_number_in_cell
_atom_type_scat_dispersion_real
_atom_type_scat_dispersion_imag
_atom_type_scat_source
C C 216 0.0033 0.0016
; International Tables for Crystallography (1992).
Vol. C, Tables 4.2.6.8 and 6.1.1.4
;
H H 276 0.0000 0.0000
; International Tables for Crystallography (1992).
Vol. C, Tables 4.2.6.8 and 6.1.1.4
;
Cl Cl 8 0.1484 0.1585
; International Tables for Crystallography (1992).
Vol. C, Tables 4.2.6.8 and 6.1.1.4
;
N N 8 0.0061 0.0033
; International Tables for Crystallography (1992).
Vol. C, Tables 4.2.6.8 and 6.1.1.4
;
P P 4 -1.2594 0.8363
; International Tables for Crystallography (1992).
Vol. C, Tables 4.2.6.8 and 6.1.1.4
;
Ru Ru 4 0.1023 0.0942
; International Tables for Crystallography (1992).
Vol. C, Tables 4.2.6.8 and 6.1.1.4
;

loop_
_geom_angle_atom_site_label_1
_geom_angle_atom_site_label_2
_geom_angle_atom_site_label_3
_geom_angle
_geom_angle_site_symmetry_1
_geom_angle_site_symmetry_3
_geom_angle_publ_flag
C22 Ru1 C1 98.90(11) . . ?
C22 Ru1 Cl1 92.99(9) . . ?
C1 Ru1 Cl1 89.64(8) . . ?
C22 Ru1 Cl2 95.70(9) . . ?
C1 Ru1 Cl2 89.82(8) . . ?
Cl1 Ru1 Cl2 171.27(3) . . ?
C22 Ru1 P1 91.92(8) . . ?
C1 Ru1 P1 169.11(7) . . ?
Cl1 Ru1 P1 91.02(2) . . ?
Cl2 Ru1 P1 87.88(2) . . ?
C49 P1 C43 103.97(12) . . ?
C49 P1 C37 102.55(13) . . ?
C43 P1 C37 110.49(13) . . ?
C49 P1 Ru1 108.27(9) . . ?
C43 P1 Ru1 117.21(9) . . ?
C37 P1 Ru1 112.88(9) . . ?
C1 N1 C4 128.2(2) . . ?
C1 N1 C2 113.5(2) . . ?
C4 N1 C2 118.3(2) . . ?
C1 N2 C13 128.5(2) . . ?
C1 N2 C3 112.9(2) . . ?
C13 N2 C3 116.4(2) . . ?
N1 C1 N2 107.8(2) . . ?
N1 C1 Ru1 124.20(19) . . ?
N2 C1 Ru1 127.64(19) . . ?
N1 C2 C3 102.1(2) . . ?
N1 C2 H21 111.4 . . ?
C3 C2 H21 111.4 . . ?
N1 C2 H22 111.4 . . ?
C3 C2 H22 111.4 . . ?
H21 C2 H22 109.2 . . ?
N2 C3 C2 103.0(2) . . ?
N2 C3 H31 111.2 . . ?
C2 C3 H31 111.2 . . ?
N2 C3 H32 111.2 . . ?
C2 C3 H32 111.2 . . ?
H31 C3 H32 109.1 . . ?
C9 C4 C5 121.4(3) . . ?
C9 C4 N1 119.4(3) . . ?
C5 C4 N1 118.9(3) . . ?
C6 C5 C4 118.0(3) . . ?
C6 C5 C10 119.9(3) . . ?
C4 C5 C10 122.0(3) . . ?
C7 C6 C5 122.5(3) . . ?
C7 C6 H6 118.8 . . ?
C5 C6 H6 118.8 . . ?
C8 C7 C6 117.9(3) . . ?
C8 C7 C11 121.7(3) . . ?
C6 C7 C11 120.4(3) . . ?
C7 C8 C9 122.6(3) . . ?
C7 C8 H8 118.7 . . ?
C9 C8 H8 118.7 . . ?
C8 C9 C4 117.5(3) . . ?
C8 C9 C12 120.5(3) . . ?
C4 C9 C12 121.9(3) . . ?
C5 C10 H101 109.5 . . ?
C5 C10 H102 109.5 . . ?
H101 C10 H102 109.5 . . ?
C5 C10 H103 109.5 . . ?
H101 C10 H103 109.5 . . ?
H102 C10 H103 109.5 . . ?
C7 C11 H111 109.5 . . ?
C7 C11 H112 109.5 . . ?
H111 C11 H112 109.5 . . ?
C7 C11 H113 109.5 . . ?
H111 C11 H113 109.5 . . ?
H112 C11 H113 109.5 . . ?
C9 C12 H121 109.5 . . ?
C9 C12 H122 109.5 . . ?
H121 C12 H122 109.5 . . ?
C9 C12 H123 109.5 . . ?
H121 C12 H123 109.5 . . ?
H122 C12 H123 109.5 . . ?
C14 C13 C18 121.8(3) . . ?
C14 C13 N2 118.9(3) . . ?
C18 C13 N2 118.9(3) . . ?
C15 C14 C13 118.2(3) . . ?
C15 C14 C19 120.2(3) . . ?
C13 C14 C19 121.6(3) . . ?
C16 C15 C14 121.9(3) . . ?
C16 C15 H15 119.1 . . ?
C14 C15 H15 119.1 . . ?
C17 C16 C15 118.4(3) . . ?
C17 C16 C20 120.8(3) . . ?
C15 C16 C20 120.8(3) . . ?
C16 C17 C18 122.5(3) . . ?
C16 C17 H17 118.7 . . ?
C18 C17 H17 118.7 . . ?
C13 C18 C17 117.2(3) . . ?
C13 C18 C21 122.3(3) . . ?
C17 C18 C21 120.5(3) . . ?
C14 C19 H191 109.5 . . ?
C14 C19 H192 109.5 . . ?
H191 C19 H192 109.5 . . ?
C14 C19 H193 109.5 . . ?
H191 C19 H193 109.5 . . ?
H192 C19 H193 109.5 . . ?
C16 C20 H201 109.5 . . ?
C16 C20 H202 109.5 . . ?
H201 C20 H202 109.5 . . ?
C16 C20 H203 109.5 . . ?
H201 C20 H203 109.5 . . ?
H202 C20 H203 109.5 . . ?
C18 C21 H211 109.5 . . ?
C18 C21 H212 109.5 . . ?
H211 C21 H212 109.5 . . ?
C18 C21 H213 109.5 . . ?
H211 C21 H213 109.5 . . ?
H212 C21 H213 109.5 . . ?
C23 C22 Ru1 175.2(3) . . ?
C22 C23 C24 175.1(3) . . ?
C23 C24 C25 119.3(3) . . ?
C23 C24 C31 118.7(3) . . ?
C25 C24 C31 122.0(2) . . ?
C30 C25 C26 117.7(3) . . ?
C30 C25 C24 122.7(3) . . ?
C26 C25 C24 119.5(3) . . ?
C27 C26 C25 120.8(3) . . ?
C27 C26 H26 119.6 . . ?
C25 C26 H26 119.6 . . ?
C26 C27 C28 120.7(3) . . ?
C26 C27 H27 119.6 . . ?
C28 C27 H27 119.6 . . ?
C27 C28 C29 119.8(3) . . ?
C27 C28 H28 120.1 . . ?
C29 C28 H28 120.1 . . ?
C28 C29 C30 120.3(3) . . ?
C28 C29 H29 119.8 . . ?
C30 C29 H29 119.8 . . ?
C29 C30 C25 120.7(3) . . ?
C29 C30 H30 119.7 . . ?
C25 C30 H30 119.7 . . ?
C36 C31 C32 118.5(3) . . ?
C36 C31 C24 119.1(3) . . ?
C32 C31 C24 122.3(3) . . ?
C33 C32 C31 120.0(3) . . ?
C33 C32 H321 120.0 . . ?
C31 C32 H321 120.0 . . ?
C34 C33 C32 121.0(3) . . ?
C34 C33 H33 119.5 . . ?
C32 C33 H33 119.5 . . ?
C33 C34 C35 119.1(3) . . ?
C33 C34 H34 120.5 . . ?
C35 C34 H34 120.5 . . ?
C36 C35 C34 120.0(3) . . ?
C36 C35 H35 120.0 . . ?
C34 C35 H35 120.0 . . ?
C35 C36 C31 121.3(3) . . ?
C35 C36 H36 119.3 . . ?
C31 C36 H36 119.3 . . ?
C42 C37 C38 110.7(3) . . ?
C42 C37 P1 120.5(2) . . ?
C38 C37 P1 112.6(2) . . ?
C42 C37 H37 103.6 . . ?
C38 C37 H37 103.6 . . ?
P1 C37 H37 103.6 . . ?
C39 C38 C37 111.4(3) . . ?
C39 C38 H381 109.4 . . ?
C37 C38 H381 109.4 . . ?
C39 C38 H382 109.4 . . ?
C37 C38 H382 109.4 . . ?
H381 C38 H382 108.0 . . ?
C40 C39 C38 111.8(3) . . ?
C40 C39 H391 109.3 . . ?
C38 C39 H391 109.3 . . ?
C40 C39 H392 109.3 . . ?
C38 C39 H392 109.3 . . ?
H391 C39 H392 107.9 . . ?
C39 C40 C41 111.0(3) . . ?
C39 C40 H401 109.4 . . ?
C41 C40 H401 109.4 . . ?
C39 C40 H402 109.4 . . ?
C41 C40 H402 109.4 . . ?
H401 C40 H402 108.0 . . ?
C40 C41 C42 111.1(3) . . ?
C40 C41 H411 109.4 . . ?
C42 C41 H411 109.4 . . ?
C40 C41 H412 109.4 . . ?
C42 C41 H412 109.4 . . ?
H411 C41 H412 108.0 . . ?
C37 C42 C41 110.7(3) . . ?
C37 C42 H421 109.5 . . ?
C41 C42 H421 109.5 . . ?
C37 C42 H422 109.5 . . ?
C41 C42 H422 109.5 . . ?
H421 C42 H422 108.1 . . ?
C44 C43 C48 110.6(2) . . ?
C44 C43 P1 114.75(18) . . ?
C48 C43 P1 114.63(18) . . ?
C44 C43 H43 105.3 . . ?
C48 C43 H43 105.3 . . ?
P1 C43 H43 105.3 . . ?
C43 C44 C45 111.3(2) . . ?
C43 C44 H441 109.4 . . ?
C45 C44 H441 109.4 . . ?
C43 C44 H442 109.4 . . ?
C45 C44 H442 109.4 . . ?
H441 C44 H442 108.0 . . ?
C46 C45 C44 112.3(3) . . ?
C46 C45 H451 109.1 . . ?
C44 C45 H451 109.1 . . ?
C46 C45 H452 109.1 . . ?
C44 C45 H452 109.1 . . ?
H451 C45 H452 107.9 . . ?
C45 C46 C47 110.2(2) . . ?
C45 C46 H461 109.6 . . ?
C47 C46 H461 109.6 . . ?
C45 C46 H462 109.6 . . ?
C47 C46 H462 109.6 . . ?
H461 C46 H462 108.1 . . ?
C48 C47 C46 111.5(2) . . ?
C48 C47 H471 109.3 . . ?
C46 C47 H471 109.3 . . ?
C48 C47 H472 109.3 . . ?
C46 C47 H472 109.3 . . ?
H471 C47 H472 108.0 . . ?
C47 C48 C43 111.1(2) . . ?
C47 C48 H481 109.4 . . ?
C43 C48 H481 109.4 . . ?
C47 C48 H482 109.4 . . ?
C43 C48 H482 109.4 . . ?
H481 C48 H482 108.0 . . ?
C50 C49 C54 109.8(2) . . ?
C50 C49 P1 115.21(19) . . ?
C54 C49 P1 108.96(19) . . ?
C50 C49 H49 107.5 . . ?
C54 C49 H49 107.5 . . ?
P1 C49 H49 107.5 . . ?
C49 C50 C51 109.6(2) . . ?
C49 C50 H501 109.8 . . ?
C51 C50 H501 109.8 . . ?
C49 C50 H502 109.8 . . ?
C51 C50 H502 109.8 . . ?
H501 C50 H502 108.2 . . ?
C52 C51 C50 112.0(3) . . ?
C52 C51 H511 109.2 . . ?
C50 C51 H511 109.2 . . ?
C52 C51 H512 109.2 . . ?
C50 C51 H512 109.2 . . ?
H511 C51 H512 107.9 . . ?
C51 C52 C53 112.2(3) . . ?
C51 C52 H521 109.2 . . ?
C53 C52 H521 109.2 . . ?
C51 C52 H522 109.2 . . ?
C53 C52 H522 109.2 . . ?
H521 C52 H522 107.9 . . ?
C52 C53 C54 111.4(3) . . ?
C52 C53 H531 109.4 . . ?
C54 C53 H531 109.4 . . ?
C52 C53 H532 109.4 . . ?
C54 C53 H532 109.4 . . ?
H531 C53 H532 108.0 . . ?
C53 C54 C49 111.1(2) . . ?
C53 C54 H541 109.4 . . ?
C49 C54 H541 109.4 . . ?
C53 C54 H542 109.4 . . ?
C49 C54 H542 109.4 . . ?
H541 C54 H542 108.0 . . ?

loop_
_geom_bond_atom_site_label_1
_geom_bond_atom_site_label_2
_geom_bond_distance
_geom_bond_site_symmetry_2
_geom_bond_publ_flag
Ru1 C22 1.796(3) . ?
Ru1 C1 2.085(3) . ?
Ru1 Cl1 2.3644(7) . ?
Ru1 Cl2 2.3922(7) . ?
Ru1 P1 2.4240(7) . ?
P1 C49 1.852(3) . ?
P1 C43 1.853(3) . ?
P1 C37 1.855(3) . ?
N1 C1 1.334(3) . ?
N1 C4 1.439(3) . ?
N1 C2 1.484(4) . ?
N2 C1 1.348(3) . ?
N2 C13 1.437(4) . ?
N2 C3 1.475(4) . ?
C2 C3 1.516(5) . ?
C2 H21 0.9900 . ?
C2 H22 0.9900 . ?
C3 H31 0.9900 . ?
C3 H32 0.9900 . ?
C4 C9 1.393(4) . ?
C4 C5 1.397(4) . ?
C5 C6 1.383(4) . ?
C5 C10 1.504(4) . ?
C6 C7 1.379(5) . ?
C6 H6 0.9500 . ?
C7 C8 1.378(5) . ?
C7 C11 1.517(4) . ?
C8 C9 1.393(5) . ?
C8 H8 0.9500 . ?
C9 C12 1.510(5) . ?
C10 H101 0.9800 . ?
C10 H102 0.9800 . ?
C10 H103 0.9800 . ?
C11 H111 0.9800 . ?
C11 H112 0.9800 . ?
C11 H113 0.9800 . ?
C12 H121 0.9800 . ?
C12 H122 0.9800 . ?
C12 H123 0.9800 . ?
C13 C14 1.394(4) . ?
C13 C18 1.396(4) . ?
C14 C15 1.389(4) . ?
C14 C19 1.504(4) . ?
C15 C16 1.381(5) . ?
C15 H15 0.9500 . ?
C16 C17 1.377(5) . ?
C16 C20 1.518(4) . ?
C17 C18 1.397(4) . ?
C17 H17 0.9500 . ?
C18 C21 1.494(5) . ?
C19 H191 0.9800 . ?
C19 H192 0.9800 . ?
C19 H193 0.9800 . ?
C20 H201 0.9800 . ?
C20 H202 0.9800 . ?
C20 H203 0.9800 . ?
C21 H211 0.9800 . ?
C21 H212 0.9800 . ?
C21 H213 0.9800 . ?
C22 C23 1.255(4) . ?
C23 C24 1.342(4) . ?
C24 C25 1.483(4) . ?
C24 C31 1.488(4) . ?
C25 C30 1.403(4) . ?
C25 C26 1.406(4) . ?
C26 C27 1.372(5) . ?
C26 H26 0.9500 . ?
C27 C28 1.375(5) . ?
C27 H27 0.9500 . ?
C28 C29 1.378(5) . ?
C28 H28 0.9500 . ?
C29 C30 1.383(5) . ?
C29 H29 0.9500 . ?
C30 H30 0.9500 . ?
C31 C36 1.391(4) . ?
C31 C32 1.393(4) . ?
C32 C33 1.382(5) . ?
C32 H321 0.9500 . ?
C33 C34 1.381(5) . ?
C33 H33 0.9500 . ?
C34 C35 1.390(5) . ?
C34 H34 0.9500 . ?
C35 C36 1.371(5) . ?
C35 H35 0.9500 . ?
C36 H36 0.9500 . ?
C37 C42 1.518(4) . ?
C37 C38 1.522(4) . ?
C37 H37 1.0000 . ?
C38 C39 1.520(5) . ?
C38 H381 0.9900 . ?
C38 H382 0.9900 . ?
C39 C40 1.502(6) . ?
C39 H391 0.9900 . ?
C39 H392 0.9900 . ?
C40 C41 1.521(6) . ?
C40 H401 0.9900 . ?
C40 H402 0.9900 . ?
C41 C42 1.527(5) . ?
C41 H411 0.9900 . ?
C41 H412 0.9900 . ?
C42 H421 0.9900 . ?
C42 H422 0.9900 . ?
C43 C44 1.525(4) . ?
C43 C48 1.540(4) . ?
C43 H43 1.0000 . ?
C44 C45 1.532(4) . ?
C44 H441 0.9900 . ?
C44 H442 0.9900 . ?
C45 C46 1.519(4) . ?
C45 H451 0.9900 . ?
C45 H452 0.9900 . ?
C46 C47 1.529(4) . ?
C46 H461 0.9900 . ?
C46 H462 0.9900 . ?
C47 C48 1.524(4) . ?
C47 H471 0.9900 . ?
C47 H472 0.9900 . ?
C48 H481 0.9900 . ?
C48 H482 0.9900 . ?
C49 C50 1.530(4) . ?
C49 C54 1.535(4) . ?
C49 H49 1.0000 . ?
C50 C51 1.537(4) . ?
C50 H501 0.9900 . ?
C50 H502 0.9900 . ?
C51 C52 1.511(5) . ?
C51 H511 0.9900 . ?
C51 H512 0.9900 . ?
C52 C53 1.522(5) . ?
C52 H521 0.9900 . ?
C52 H522 0.9900 . ?
C53 C54 1.525(4) . ?
C53 H531 0.9900 . ?
C53 H532 0.9900 . ?
C54 H541 0.9900 . ?
C54 H542 0.9900 . ?

loop_
_geom_torsion_atom_site_label_1
_geom_torsion_atom_site_label_2
_geom_torsion_atom_site_label_3
_geom_torsion_atom_site_label_4
_geom_torsion
_geom_torsion_site_symmetry_1
_geom_torsion_site_symmetry_2
_geom_torsion_site_symmetry_3
_geom_torsion_site_symmetry_4
_geom_torsion_publ_flag
C22 Ru1 P1 C49 -175.56(13) . . . . ?
C1 Ru1 P1 C49 -2.0(4) . . . . ?
Cl1 Ru1 P1 C49 91.42(9) . . . . ?
Cl2 Ru1 P1 C49 -79.92(9) . . . . ?
C22 Ru1 P1 C43 -58.46(13) . . . . ?
C1 Ru1 P1 C43 115.1(4) . . . . ?
Cl1 Ru1 P1 C43 -151.48(10) . . . . ?
Cl2 Ru1 P1 C43 37.18(10) . . . . ?
C22 Ru1 P1 C37 71.64(13) . . . . ?
C1 Ru1 P1 C37 -114.8(4) . . . . ?
Cl1 Ru1 P1 C37 -21.39(10) . . . . ?
Cl2 Ru1 P1 C37 167.28(10) . . . . ?
C4 N1 C1 N2 -177.4(3) . . . . ?
C2 N1 C1 N2 3.5(4) . . . . ?
C4 N1 C1 Ru1 8.6(4) . . . . ?
C2 N1 C1 Ru1 -170.5(3) . . . . ?
C13 N2 C1 N1 165.2(3) . . . . ?
C3 N2 C1 N1 2.6(4) . . . . ?
C13 N2 C1 Ru1 -21.1(4) . . . . ?
C3 N2 C1 Ru1 176.3(3) . . . . ?
C22 Ru1 C1 N1 -167.7(3) . . . . ?
Cl1 Ru1 C1 N1 -74.7(2) . . . . ?
Cl2 Ru1 C1 N1 96.6(2) . . . . ?
P1 Ru1 C1 N1 18.8(6) . . . . ?
C22 Ru1 C1 N2 19.6(3) . . . . ?
Cl1 Ru1 C1 N2 112.5(3) . . . . ?
Cl2 Ru1 C1 N2 -76.2(3) . . . . ?
P1 Ru1 C1 N2 -153.9(3) . . . . ?
C1 N1 C2 C3 -7.7(5) . . . . ?
C4 N1 C2 C3 173.2(3) . . . . ?
C1 N2 C3 C2 -7.2(4) . . . . ?
C13 N2 C3 C2 -172.1(3) . . . . ?
N1 C2 C3 N2 8.2(4) . . . . ?
C1 N1 C4 C9 95.9(4) . . . . ?
C2 N1 C4 C9 -85.1(4) . . . . ?
C1 N1 C4 C5 -90.7(4) . . . . ?
C2 N1 C4 C5 88.3(4) . . . . ?
C9 C4 C5 C6 -3.4(4) . . . . ?
N1 C4 C5 C6 -176.7(2) . . . . ?
C9 C4 C5 C10 174.4(3) . . . . ?
N1 C4 C5 C10 1.1(4) . . . . ?
C4 C5 C6 C7 1.4(4) . . . . ?
C10 C5 C6 C7 -176.4(3) . . . . ?
C5 C6 C7 C8 0.3(5) . . . . ?
C5 C6 C7 C11 179.8(3) . . . . ?
C6 C7 C8 C9 0.0(5) . . . . ?
C11 C7 C8 C9 -179.6(3) . . . . ?
C7 C8 C9 C4 -1.9(5) . . . . ?
C7 C8 C9 C12 175.6(3) . . . . ?
C5 C4 C9 C8 3.6(4) . . . . ?
N1 C4 C9 C8 176.9(3) . . . . ?
C5 C4 C9 C12 -173.8(3) . . . . ?
N1 C4 C9 C12 -0.5(4) . . . . ?
C1 N2 C13 C14 -76.3(4) . . . . ?
C3 N2 C13 C14 85.8(4) . . . . ?
C1 N2 C13 C18 110.4(3) . . . . ?
C3 N2 C13 C18 -87.5(4) . . . . ?
C18 C13 C14 C15 -1.0(4) . . . . ?
N2 C13 C14 C15 -174.0(3) . . . . ?
C18 C13 C14 C19 179.6(3) . . . . ?
N2 C13 C14 C19 6.5(4) . . . . ?
C13 C14 C15 C16 1.5(4) . . . . ?
C19 C14 C15 C16 -179.0(3) . . . . ?
C14 C15 C16 C17 -1.0(5) . . . . ?
C14 C15 C16 C20 178.1(3) . . . . ?
C15 C16 C17 C18 -0.1(5) . . . . ?
C20 C16 C17 C18 -179.2(3) . . . . ?
C14 C13 C18 C17 0.0(4) . . . . ?
N2 C13 C18 C17 173.0(3) . . . . ?
C14 C13 C18 C21 -179.4(3) . . . . ?
N2 C13 C18 C21 -6.3(4) . . . . ?
C16 C17 C18 C13 0.6(4) . . . . ?
C16 C17 C18 C21 180.0(3) . . . . ?
C23 C24 C25 C30 -159.5(3) . . . . ?
C31 C24 C25 C30 18.7(4) . . . . ?
C23 C24 C25 C26 16.4(4) . . . . ?
C31 C24 C25 C26 -165.5(3) . . . . ?
C30 C25 C26 C27 0.2(5) . . . . ?
C24 C25 C26 C27 -175.8(3) . . . . ?
C25 C26 C27 C28 -0.8(5) . . . . ?
C26 C27 C28 C29 0.2(6) . . . . ?
C27 C28 C29 C30 1.1(6) . . . . ?
C28 C29 C30 C25 -1.7(5) . . . . ?
C26 C25 C30 C29 1.0(5) . . . . ?
C24 C25 C30 C29 176.9(3) . . . . ?
C23 C24 C31 C36 32.1(4) . . . . ?
C25 C24 C31 C36 -146.0(3) . . . . ?
C23 C24 C31 C32 -144.7(3) . . . . ?
C25 C24 C31 C32 37.2(4) . . . . ?
C36 C31 C32 C33 2.1(5) . . . . ?
C24 C31 C32 C33 178.9(3) . . . . ?
C31 C32 C33 C34 -0.3(5) . . . . ?
C32 C33 C34 C35 -1.7(5) . . . . ?
C33 C34 C35 C36 1.8(5) . . . . ?
C34 C35 C36 C31 0.1(5) . . . . ?
C32 C31 C36 C35 -2.0(5) . . . . ?
C24 C31 C36 C35 -179.0(3) . . . . ?
C49 P1 C37 C42 41.3(3) . . . . ?
C43 P1 C37 C42 -69.0(3) . . . . ?
Ru1 P1 C37 C42 157.5(3) . . . . ?
C49 P1 C37 C38 175.0(2) . . . . ?
C43 P1 C37 C38 64.7(2) . . . . ?
Ru1 P1 C37 C38 -68.7(2) . . . . ?
C42 C37 C38 C39 -55.4(4) . . . . ?
P1 C37 C38 C39 166.3(3) . . . . ?
C37 C38 C39 C40 55.2(5) . . . . ?
C38 C39 C40 C41 -55.2(5) . . . . ?
C39 C40 C41 C42 55.8(5) . . . . ?
C38 C37 C42 C41 56.0(4) . . . . ?
P1 C37 C42 C41 -169.5(3) . . . . ?
C40 C41 C42 C37 -56.4(5) . . . . ?
C49 P1 C43 C44 171.3(2) . . . . ?
C37 P1 C43 C44 -79.3(2) . . . . ?
Ru1 P1 C43 C44 51.9(2) . . . . ?
C49 P1 C43 C48 -59.0(2) . . . . ?
C37 P1 C43 C48 50.3(2) . . . . ?
Ru1 P1 C43 C48 -178.45(17) . . . . ?
C48 C43 C44 C45 54.5(3) . . . . ?
P1 C43 C44 C45 -173.9(2) . . . . ?
C43 C44 C45 C46 -55.3(4) . . . . ?
C44 C45 C46 C47 55.3(3) . . . . ?
C45 C46 C47 C48 -56.1(3) . . . . ?
C46 C47 C48 C43 56.8(3) . . . . ?
C44 C43 C48 C47 -55.6(3) . . . . ?
P1 C43 C48 C47 172.7(2) . . . . ?
C43 P1 C49 C50 -48.3(2) . . . . ?
C37 P1 C49 C50 -163.4(2) . . . . ?
Ru1 P1 C49 C50 77.1(2) . . . . ?
C43 P1 C49 C54 -172.1(2) . . . . ?
C37 P1 C49 C54 72.7(2) . . . . ?
Ru1 P1 C49 C54 -46.8(2) . . . . ?
C54 C49 C50 C51 -58.6(3) . . . . ?
P1 C49 C50 C51 178.0(2) . . . . ?
C49 C50 C51 C52 56.7(4) . . . . ?
C50 C51 C52 C53 -53.8(4) . . . . ?
C51 C52 C53 C54 52.7(4) . . . . ?
C52 C53 C54 C49 -55.2(4) . . . . ?
C50 C49 C54 C53 58.6(3) . . . . ?
P1 C49 C54 C53 -174.3(2) . . . . ?
